data_2013005
loop_
_publ_author_name
'Suchada Chantrapromma'
'Anwar Usman'
'Hoong-Kun Fun'

_publ_section_title
;
 Di-\m-sulfido-bis[diaqua(18-crown-6)barium(II)]--saccharin (1/2)
;
_journal_issue 11
_journal_name_full 'Acta Crystallographica Section C'
_journal_page_first m534
_journal_page_last m536
_journal_paper_doi 10.1107/S0108270102016712
_journal_volume 58
_journal_year 2002
_chemical_formula_iupac '[Ba2 (C12 H24 O6)2 (H2 O)4 S2] (C7 H5 N O3 S)2'
_chemical_formula_moiety 'C24 H56 Ba2 O16 S2 2+ , 2C7 H5 N O3 S -'
_chemical_formula_sum 'C38 H66 Ba2 N2 O22 S4'
_chemical_formula_weight 1305.85
_chemical_name_common 'Diaqua(18-crown-6)barium(II)sulfide saccharin'
_chemical_name_systematic
;
di-(\m-sulfido-1:2\k^2^S)bis[(diaqua-1,4,7,10,13,16-hexaoxacyclooctadecane-
6\kO)barium(II)] bis(saccharin)
;
_space_group_IT_number 2
_symmetry_cell_setting triclinic
_symmetry_space_group_name_Hall '-P 1'
_symmetry_space_group_name_H-M 'P -1'
_atom_sites_solution_hydrogens geom
_atom_sites_solution_primary direct
_atom_sites_solution_secondary difmap
_audit_creation_method SHELXL97
_cell_angle_alpha 109.1950(10)
_cell_angle_beta 103.3830(10)
_cell_angle_gamma 96.3740(10)
_cell_formula_units_Z 1
_cell_length_a 8.5668(5)
_cell_length_b 11.9073(6)
_cell_length_c 14.0768(8)
_cell_measurement_reflns_used 6797
_cell_measurement_temperature 293(2)
_cell_measurement_theta_max 28.28
_cell_measurement_theta_min 2.55
_cell_volume 1291.63(12)
_computing_cell_refinement 'SAINT (Siemens, 1996)'
_computing_data_collection 'SMART (Siemens, 1996)'
_computing_data_reduction SAINT
_computing_molecular_graphics SHELXTL
_computing_publication_material 'SHELXTL, PARST (Nardelli, 1995) and PLATON (Spek, 1990)'
_computing_structure_refinement SHELXTL
_computing_structure_solution 'SHELXTL (Sheldrick, 1997)'
_diffrn_ambient_temperature 293(2)
_diffrn_detector_area_resol_mean 8.33
_diffrn_measured_fraction_theta_full 0.943
_diffrn_measured_fraction_theta_max 0.943
_diffrn_measurement_device_type 'Siemens SMART CCD area-detector'
_diffrn_measurement_method \w
_diffrn_radiation_monochromator graphite
_diffrn_radiation_source 'fine-focus sealed tube'
_diffrn_radiation_type MoK\a
_diffrn_radiation_wavelength 0.71073
_diffrn_reflns_av_R_equivalents 0.012
_diffrn_reflns_av_sigmaI/netI 0.024
_diffrn_reflns_limit_h_max 8
_diffrn_reflns_limit_h_min -11
_diffrn_reflns_limit_k_max 15
_diffrn_reflns_limit_k_min -15
_diffrn_reflns_limit_l_max 18
_diffrn_reflns_limit_l_min -13
_diffrn_reflns_number 8231
_diffrn_reflns_theta_full 28.33
_diffrn_reflns_theta_max 28.33
_diffrn_reflns_theta_min 2.55
_diffrn_standards_decay_% negligible
_diffrn_standards_interval_count 0
_diffrn_standards_interval_time 0
_diffrn_standards_number 0
_exptl_absorpt_coefficient_mu 1.754
_exptl_absorpt_correction_T_max 0.678
_exptl_absorpt_correction_T_min 0.639
_exptl_absorpt_correction_type empirical
_exptl_absorpt_process_details '(SADABS; Sheldrick, 1996)'
_exptl_crystal_colour colourless
_exptl_crystal_density_diffrn 1.679
_exptl_crystal_density_meas ?
_exptl_crystal_density_method 'not measured'
_exptl_crystal_description block
_exptl_crystal_F_000 660
_exptl_crystal_size_max 0.28
_exptl_crystal_size_mid 0.26
_exptl_crystal_size_min 0.24
_refine_diff_density_max 2.18
_refine_diff_density_min -0.74
_refine_ls_extinction_method none
_refine_ls_goodness_of_fit_ref 1.098
_refine_ls_hydrogen_treatment constr
_refine_ls_matrix_type full
_refine_ls_number_parameters 307
_refine_ls_number_reflns 6090
_refine_ls_number_restraints 0
_refine_ls_restrained_S_all 1.098
_refine_ls_R_factor_all 0.037
_refine_ls_R_factor_gt 0.034
_refine_ls_shift/su_max 0.001
_refine_ls_shift/su_mean 0.000
_refine_ls_structure_factor_coef Fsqd
_refine_ls_weighting_details 'calc w = 1/[\s^2^(Fo^2^)+(0.0544P)^2^+2.0593P] where P=(Fo^2^+2Fc^2^)/3'
_refine_ls_weighting_scheme calc
_refine_ls_wR_factor_gt 0.100
_refine_ls_wR_factor_ref 0.102
_reflns_number_gt 5704
_reflns_number_total 6090
_reflns_threshold_expression I>2\s(I)
_cod_data_source_file av1115.cif
_cod_data_source_block I
_cod_depositor_comments
;
The following automatic conversions were performed:
'_symmetry_cell_setting' value 'Triclinic' changed to 'triclinic'
according to '/home/saulius/struct/CIF-dictionaries/cif_core.dic'
dictionary named 'cif_core.dic' version 2.4.1 from 2010-06-29.

Automatic conversion script
Id: cif_fix_enum 1527 2010-12-29 10:47:43Z saulius 

The following automatic conversions were performed:

'_symmetry_cell_setting' value 'Triclinic' changed to 'triclinic'
according to /home/saulius/struct/CIF-dictionaries/cif_core.dic
dictionary named 'cif_core.dic' version 2.4.1 from 2010-06-29.

Automatic conversion script
Id: cif_fix_values 1715 2011-07-08 13:25:40Z adriana 

The following automatic conversions were performed:

'_exptl_crystal_density_meas' value 'not measured' was changed to '?'
- the value is perceived as not measured.

Automatic conversion script
Id: cif_fix_values 3008 2015-01-20 13:52:24Z robertas 
;
_cod_original_cell_volume 1291.60(10)
_cod_original_sg_symbol_H-M P-1
_cod_database_code 2013005
_cod_database_fobs_code 2013005

loop_
_symmetry_equiv_pos_as_xyz
'x, y, z'
'-x, -y, -z'

loop_
_atom_site_label
_atom_site_fract_x
_atom_site_fract_y
_atom_site_fract_z
_atom_site_U_iso_or_equiv
_atom_site_adp_type
_atom_site_calc_flag
_atom_site_refinement_flags
_atom_site_occupancy
_atom_site_disorder_assembly
_atom_site_disorder_group
_atom_site_type_symbol
Ba1 0.14244(2) 0.159804(17) 0.692474(15) 0.03004(8) Uani d . 1 . . Ba
S1 0.15027(12) -0.09419(9) 0.51629(8) 0.0426(2) Uani d . 1 . . S
S2 0.30448(14) 0.27839(10) 0.24311(8) 0.0450(2) Uani d . 1 . . S
O1 0.1432(4) 0.1522(2) 0.8984(2) 0.0414(6) Uani d . 1 . . O
O2 0.3742(3) 0.0563(2) 0.8046(2) 0.0380(6) Uani d . 1 . . O
O3 0.4661(3) 0.1670(3) 0.6711(2) 0.0411(6) Uani d . 1 . . O
O4 0.2645(3) 0.2891(3) 0.5733(2) 0.0420(6) Uani d . 1 . . O
O5 0.0451(3) 0.3811(2) 0.6795(2) 0.0378(5) Uani d . 1 . . O
O6 -0.0633(3) 0.2806(2) 0.8142(2) 0.0410(6) Uani d . 1 . . O
O1W -0.0826(5) -0.0491(3) 0.6702(3) 0.0604(9) Uani d . 1 . . O
H2W1 -0.0994 -0.1011 0.6076 0.091 Uiso d R 1 . . H
H1W1 -0.1309 -0.0852 0.7020 0.091 Uiso d R 1 . . H
O2W 0.3686(4) 0.3481(3) 0.8633(2) 0.0532(8) Uani d . 1 . . O
H2W2 0.4539 0.3881 0.8595 0.080 Uiso d R 1 . . H
H1W2 0.3881 0.3462 0.9246 0.080 Uiso d R 1 . . H
O7 0.2985(6) 0.3452(4) 0.3476(3) 0.0804(13) Uani d . 1 . . O
O8 0.2163(5) 0.1528(3) 0.1988(3) 0.0648(9) Uani d . 1 . . O
O9 0.3644(4) 0.4444(3) 0.0744(2) 0.0430(6) Uani d . 1 . . O
N1 0.2496(4) 0.3486(3) 0.1664(3) 0.0394(7) Uani d . 1 . . N
H1 0.1530 0.3634 0.1500 0.047 Uiso d R 1 . . H
C1 0.1993(6) 0.0491(4) 0.9130(3) 0.0493(10) Uani d . 1 . . C
H1A 0.1293 -0.0251 0.8597 0.059 Uiso calc R 1 . . H
H1B 0.1967 0.0485 0.9814 0.059 Uiso calc R 1 . . H
C2 0.3703(6) 0.0570(4) 0.9050(3) 0.0512(11) Uani d . 1 . . C
H2A 0.4396 0.1310 0.9588 0.061 Uiso calc R 1 . . H
H2B 0.4126 -0.0114 0.9162 0.061 Uiso calc R 1 . . H
C3 0.5389(5) 0.0803(4) 0.7998(4) 0.0492(10) Uani d . 1 . . C
H3A 0.5975 0.0220 0.8186 0.059 Uiso calc R 1 . . H
H3B 0.5944 0.1609 0.8496 0.059 Uiso calc R 1 . . H
C4 0.5390(5) 0.0716(4) 0.6922(4) 0.0479(10) Uani d . 1 . . C
H4A 0.6503 0.0803 0.6870 0.057 Uiso calc R 1 . . H
H4B 0.4768 -0.0068 0.6415 0.057 Uiso calc R 1 . . H
C5 0.4674(5) 0.1703(4) 0.5711(3) 0.0486(10) Uani d . 1 . . C
H5A 0.3860 0.1035 0.5160 0.058 Uiso calc R 1 . . H
H5B 0.5742 0.1628 0.5604 0.058 Uiso calc R 1 . . H
C6 0.4297(5) 0.2875(5) 0.5683(4) 0.0521(10) Uani d . 1 . . C
H6A 0.5051 0.3542 0.6273 0.062 Uiso calc R 1 . . H
H6B 0.4411 0.2965 0.5040 0.062 Uiso calc R 1 . . H
C7 0.2221(6) 0.4034(4) 0.5788(3) 0.0492(10) Uani d . 1 . . C
H7A 0.2307 0.4192 0.5167 0.059 Uiso calc R 1 . . H
H7B 0.2971 0.4680 0.6397 0.059 Uiso calc R 1 . . H
C8 0.0531(6) 0.4007(4) 0.5862(3) 0.0472(9) Uani d . 1 . . C
H8A 0.0220 0.4771 0.5880 0.057 Uiso calc R 1 . . H
H8B -0.0220 0.3359 0.5255 0.057 Uiso calc R 1 . . H
C9 -0.1102(5) 0.3895(4) 0.6980(4) 0.0506(10) Uani d . 1 . . C
H9A -0.1925 0.3201 0.6471 0.061 Uiso calc R 1 . . H
H9B -0.1422 0.4627 0.6909 0.061 Uiso calc R 1 . . H
C10 -0.0981(6) 0.3926(4) 0.8062(4) 0.0547(11) Uani d . 1 . . C
H10A -0.0118 0.4597 0.8565 0.066 Uiso calc R 1 . . H
H10B -0.2005 0.4051 0.8222 0.066 Uiso calc R 1 . . H
C11 -0.0416(5) 0.2840(4) 0.9186(3) 0.0474(10) Uani d . 1 . . C
H11A -0.1401 0.2984 0.9395 0.057 Uiso calc R 1 . . H
H11B 0.0485 0.3497 0.9666 0.057 Uiso calc R 1 . . H
C12 -0.0060(5) 0.1650(4) 0.9232(3) 0.0471(9) Uani d . 1 . . C
H12A 0.0031 0.1640 0.9929 0.057 Uiso calc R 1 . . H
H12B -0.0937 0.0987 0.8732 0.057 Uiso calc R 1 . . H
C13 0.5089(5) 0.2828(3) 0.2368(3) 0.0408(8) Uani d . 1 . . C
C14 0.6367(7) 0.2418(4) 0.2864(4) 0.0586(12) Uani d . 1 . . C
H14 0.6252 0.2052 0.3341 0.070 Uiso calc R 1 . . H
C15 0.7825(6) 0.2581(4) 0.2616(5) 0.0695(16) Uani d . 1 . . C
H15 0.8709 0.2311 0.2930 0.083 Uiso calc R 1 . . H
C16 0.8001(6) 0.3130(5) 0.1919(5) 0.0667(15) Uani d . 1 . . C
H16 0.8997 0.3218 0.1767 0.080 Uiso calc R 1 . . H
C17 0.6726(5) 0.3555(4) 0.1439(4) 0.0494(10) Uani d . 1 . . C
H17 0.6849 0.3930 0.0969 0.059 Uiso calc R 1 . . H
C18 0.5253(5) 0.3401(3) 0.1684(3) 0.0360(7) Uani d . 1 . . C
C19 0.3718(4) 0.3821(3) 0.1305(3) 0.0342(7) Uani d . 1 . . C

loop_
_atom_site_aniso_label
_atom_site_aniso_U_11
_atom_site_aniso_U_22
_atom_site_aniso_U_33
_atom_site_aniso_U_12
_atom_site_aniso_U_13
_atom_site_aniso_U_23
Ba1 0.02802(11) 0.03112(11) 0.03217(12) 0.00826(7) 0.00949(8) 0.01178(8)
S1 0.0339(4) 0.0371(5) 0.0441(5) 0.0103(4) 0.0026(4) 0.0037(4)
S2 0.0570(6) 0.0471(5) 0.0427(5) 0.0129(4) 0.0246(4) 0.0237(4)
O1 0.0491(15) 0.0393(14) 0.0429(14) 0.0105(12) 0.0200(12) 0.0190(12)
O2 0.0346(13) 0.0389(13) 0.0345(13) 0.0126(10) -0.0009(10) 0.0115(10)
O3 0.0356(13) 0.0446(14) 0.0439(14) 0.0153(11) 0.0161(11) 0.0116(12)
O4 0.0408(14) 0.0417(14) 0.0460(15) 0.0037(11) 0.0151(12) 0.0189(12)
O5 0.0379(13) 0.0368(13) 0.0417(14) 0.0140(10) 0.0102(11) 0.0168(11)
O6 0.0393(14) 0.0353(13) 0.0488(15) 0.0130(11) 0.0193(12) 0.0097(11)
O1W 0.073(2) 0.0573(19) 0.0478(17) -0.0077(16) 0.0218(16) 0.0189(15)
O2W 0.067(2) 0.0466(16) 0.0396(15) -0.0089(14) 0.0204(14) 0.0111(12)
O7 0.125(4) 0.097(3) 0.0462(19) 0.049(3) 0.050(2) 0.034(2)
O8 0.064(2) 0.0550(19) 0.088(3) 0.0003(16) 0.0297(19) 0.0399(19)
O9 0.0486(15) 0.0450(15) 0.0432(15) 0.0077(12) 0.0181(12) 0.0230(12)
N1 0.0373(16) 0.0469(17) 0.0441(17) 0.0126(13) 0.0194(13) 0.0229(14)
C1 0.071(3) 0.042(2) 0.0360(19) 0.0096(19) 0.0103(19) 0.0190(17)
C2 0.063(3) 0.049(2) 0.0345(19) 0.020(2) -0.0032(18) 0.0161(17)
C3 0.0308(18) 0.048(2) 0.059(2) 0.0143(16) -0.0026(17) 0.0149(19)
C4 0.0292(17) 0.044(2) 0.066(3) 0.0162(16) 0.0135(17) 0.0118(19)
C5 0.040(2) 0.059(2) 0.045(2) 0.0046(18) 0.0226(17) 0.0095(19)
C6 0.044(2) 0.066(3) 0.052(2) 0.002(2) 0.0215(19) 0.026(2)
C7 0.072(3) 0.0374(19) 0.043(2) 0.0071(19) 0.020(2) 0.0186(17)
C8 0.063(3) 0.0374(19) 0.040(2) 0.0170(18) 0.0055(18) 0.0165(16)
C9 0.040(2) 0.044(2) 0.072(3) 0.0240(17) 0.016(2) 0.021(2)
C10 0.054(2) 0.040(2) 0.076(3) 0.0228(19) 0.035(2) 0.014(2)
C11 0.039(2) 0.051(2) 0.047(2) 0.0048(17) 0.0236(17) 0.0040(18)
C12 0.048(2) 0.055(2) 0.040(2) 0.0005(18) 0.0205(17) 0.0181(18)
C13 0.046(2) 0.0274(16) 0.043(2) 0.0074(15) 0.0082(16) 0.0088(14)
C14 0.067(3) 0.035(2) 0.062(3) 0.013(2) -0.001(2) 0.0164(19)
C15 0.053(3) 0.039(2) 0.091(4) 0.019(2) -0.007(3) 0.006(2)
C16 0.039(2) 0.045(2) 0.095(4) 0.0099(19) 0.017(2) 0.001(3)
C17 0.041(2) 0.039(2) 0.062(3) 0.0043(16) 0.0205(19) 0.0071(18)
C18 0.0371(18) 0.0271(15) 0.0378(18) 0.0045(13) 0.0106(14) 0.0049(13)
C19 0.0386(18) 0.0305(16) 0.0304(16) 0.0049(13) 0.0131(14) 0.0058(13)

loop_
_atom_type_symbol
_atom_type_description
_atom_type_scat_dispersion_real
_atom_type_scat_dispersion_imag
_atom_type_scat_source
C C 0.0033 0.0016 'International Tables Vol C Tables 4.2.6.8 and 6.1.1.4'
H H 0.0000 0.0000 'International Tables Vol C Tables 4.2.6.8 and 6.1.1.4'
N N 0.0061 0.0033 'International Tables Vol C Tables 4.2.6.8 and 6.1.1.4'
O O 0.0106 0.0060 'International Tables Vol C Tables 4.2.6.8 and 6.1.1.4'
S S 0.1246 0.1234 'International Tables Vol C Tables 4.2.6.8 and 6.1.1.4'
Ba Ba -0.3244 2.2819 'International Tables Vol C Tables 4.2.6.8 and 6.1.1.4'

loop_
_geom_angle_atom_site_label_1
_geom_angle_atom_site_label_2
_geom_angle_atom_site_label_3
_geom_angle_site_symmetry_1
_geom_angle_site_symmetry_3
_geom_angle
O2W Ba1 O3 . . 68.96(9)
O2W Ba1 O1W . . 134.69(9)
O3 Ba1 O1W . . 126.57(10)
O2W Ba1 O2 . . 70.95(9)
O3 Ba1 O2 . . 58.95(8)
O1W Ba1 O2 . . 82.74(10)
O2W Ba1 O5 . . 75.12(9)
O3 Ba1 O5 . . 107.66(8)
O1W Ba1 O5 . . 123.58(10)
O2 Ba1 O5 . . 146.06(8)
O2W Ba1 O4 . . 82.65(8)
O3 Ba1 O4 . . 57.91(8)
O1W Ba1 O4 . . 142.66(9)
O2 Ba1 O4 . . 116.64(8)
O5 Ba1 O4 . . 56.91(8)
O2W Ba1 O6 . . 76.76(9)
O3 Ba1 O6 . . 145.50(8)
O1W Ba1 O6 . . 81.04(9)
O2 Ba1 O6 . . 113.32(8)
O5 Ba1 O6 . . 58.12(8)
O4 Ba1 O6 . . 114.81(8)
O2W Ba1 O1 . . 65.38(8)
O3 Ba1 O1 . . 109.46(8)
O1W Ba1 O1 . . 69.38(9)
O2 Ba1 O1 . . 56.94(8)
O5 Ba1 O1 . . 108.85(8)
O4 Ba1 O1 . . 147.89(8)
O6 Ba1 O1 . . 56.76(8)
O2W Ba1 S1 . 2_556 145.47(7)
O3 Ba1 S1 . 2_556 117.17(6)
O1W Ba1 S1 . 2_556 71.69(7)
O2 Ba1 S1 . 2_556 142.93(6)
O5 Ba1 S1 . 2_556 70.70(6)
O4 Ba1 S1 . 2_556 74.86(6)
O6 Ba1 S1 . 2_556 89.17(6)
O1 Ba1 S1 . 2_556 131.13(6)
O2W Ba1 S1 . . 137.28(8)
O3 Ba1 S1 . . 71.25(6)
O1W Ba1 S1 . . 63.67(8)
O2 Ba1 S1 . . 75.74(6)
O5 Ba1 S1 . . 132.79(6)
O4 Ba1 S1 . . 89.23(6)
O6 Ba1 S1 . . 142.60(6)
O1 Ba1 S1 . . 115.90(6)
S1 Ba1 S1 2_556 . 69.06(3)
Ba1 S1 Ba1 2_556 . 110.94(3)
O7 S2 O8 . . 114.7(3)
O7 S2 N1 . . 111.1(2)
O8 S2 N1 . . 111.5(2)
O7 S2 C13 . . 111.5(2)
O8 S2 C13 . . 109.2(2)
N1 S2 C13 . . 97.60(18)
C12 O1 C1 . . 112.2(3)
C12 O1 Ba1 . . 114.2(2)
C1 O1 Ba1 . . 112.1(2)
C2 O2 C3 . . 111.2(3)
C2 O2 Ba1 . . 120.5(2)
C3 O2 Ba1 . . 116.1(2)
C5 O3 C4 . . 112.5(3)
C5 O3 Ba1 . . 110.1(2)
C4 O3 Ba1 . . 113.3(2)
C7 O4 C6 . . 111.7(3)
C7 O4 Ba1 . . 119.5(2)
C6 O4 Ba1 . . 117.5(2)
C8 O5 C9 . . 112.1(3)
C8 O5 Ba1 . . 114.3(2)
C9 O5 Ba1 . . 111.3(2)
C11 O6 C10 . . 110.9(3)
C11 O6 Ba1 . . 119.5(2)
C10 O6 Ba1 . . 117.6(2)
Ba1 O1W H2W1 . . 107.3
Ba1 O1W H1W1 . . 145.7
H2W1 O1W H1W1 . . 106.3
Ba1 O2W H2W2 . . 124.5
Ba1 O2W H1W2 . . 120.6
H2W2 O2W H1W2 . . 107.8
C19 N1 S2 . . 112.0(3)
C19 N1 H1 . . 124.0
S2 N1 H1 . . 124.0
O1 C1 C2 . . 107.8(3)
O1 C1 H1A . . 110.1
C2 C1 H1A . . 110.1
O1 C1 H1B . . 110.1
C2 C1 H1B . . 110.1
H1A C1 H1B . . 108.5
O2 C2 C1 . . 110.3(3)
O2 C2 H2A . . 109.6
C1 C2 H2A . . 109.6
O2 C2 H2B . . 109.6
C1 C2 H2B . . 109.6
H2A C2 H2B . . 108.1
O2 C3 C4 . . 110.0(3)
O2 C3 H3A . . 109.7
C4 C3 H3A . . 109.7
O2 C3 H3B . . 109.7
C4 C3 H3B . . 109.7
H3A C3 H3B . . 108.2
O3 C4 C3 . . 108.1(3)
O3 C4 H4A . . 110.1
C3 C4 H4A . . 110.1
O3 C4 H4B . . 110.1
C3 C4 H4B . . 110.1
H4A C4 H4B . . 108.4
O3 C5 C6 . . 107.9(3)
O3 C5 H5A . . 110.1
C6 C5 H5A . . 110.1
O3 C5 H5B . . 110.1
C6 C5 H5B . . 110.1
H5A C5 H5B . . 108.4
O4 C6 C5 . . 108.1(3)
O4 C6 H6A . . 110.1
C5 C6 H6A . . 110.1
O4 C6 H6B . . 110.1
C5 C6 H6B . . 110.1
H6A C6 H6B . . 108.4
O4 C7 C8 . . 109.3(3)
O4 C7 H7A . . 109.8
C8 C7 H7A . . 109.8
O4 C7 H7B . . 109.8
C8 C7 H7B . . 109.8
H7A C7 H7B . . 108.3
O5 C8 C7 . . 108.7(3)
O5 C8 H8A . . 110.0
C7 C8 H8A . . 110.0
O5 C8 H8B . . 110.0
C7 C8 H8B . . 110.0
H8A C8 H8B . . 108.3
O5 C9 C10 . . 108.6(3)
O5 C9 H9A . . 110.0
C10 C9 H9A . . 110.0
O5 C9 H9B . . 110.0
C10 C9 H9B . . 110.0
H9A C9 H9B . . 108.3
O6 C10 C9 . . 109.9(3)
O6 C10 H10A . . 109.7
C9 C10 H10A . . 109.7
O6 C10 H10B . . 109.7
C9 C10 H10B . . 109.7
H10A C10 H10B . . 108.2
O6 C11 C12 . . 109.0(3)
O6 C11 H11A . . 109.9
C12 C11 H11A . . 109.9
O6 C11 H11B . . 109.9
C12 C11 H11B . . 109.9
H11A C11 H11B . . 108.3
O1 C12 C11 . . 107.5(3)
O1 C12 H12A . . 110.2
C11 C12 H12A . . 110.2
O1 C12 H12B . . 110.2
C11 C12 H12B . . 110.2
H12A C12 H12B . . 108.5
C18 C13 C14 . . 122.4(4)
C18 C13 S2 . . 105.8(3)
C14 C13 S2 . . 131.8(4)
C13 C14 C15 . . 116.6(5)
C13 C14 H14 . . 121.7
C15 C14 H14 . . 121.7
C16 C15 C14 . . 121.8(5)
C16 C15 H15 . . 119.1
C14 C15 H15 . . 119.1
C15 C16 C17 . . 121.3(5)
C15 C16 H16 . . 119.4
C17 C16 H16 . . 119.4
C16 C17 C18 . . 117.6(5)
C16 C17 H17 . . 121.2
C18 C17 H17 . . 121.2
C13 C18 C17 . . 120.3(4)
C13 C18 C19 . . 111.8(3)
C17 C18 C19 . . 128.0(4)
O9 C19 N1 . . 124.9(4)
O9 C19 C18 . . 122.3(3)
N1 C19 C18 . . 112.7(3)

loop_
_geom_bond_atom_site_label_1
_geom_bond_atom_site_label_2
_geom_bond_site_symmetry_2
_geom_bond_distance
_geom_bond_publ_flag
Ba1 O2W . 2.810(3) ?
Ba1 O3 . 2.852(3) ?
Ba1 O1W . 2.854(3) ?
Ba1 O2 . 2.885(2) ?
Ba1 O5 . 2.900(3) ?
Ba1 O4 . 2.903(3) ?
Ba1 O6 . 2.907(3) ?
Ba1 O1 . 2.929(3) ?
Ba1 S1 2_556 3.1904(10) yes
Ba1 S1 . 3.2391(10) yes
S1 Ba1 2_556 3.1904(10) ?
S2 O7 . 1.440(4) ?
S2 O8 . 1.454(4) ?
S2 N1 . 1.591(3) ?
S2 C13 . 1.770(4) ?
O1 C12 . 1.412(5) ?
O1 C1 . 1.425(5) ?
O2 C2 . 1.418(5) ?
O2 C3 . 1.429(5) ?
O3 C5 . 1.424(5) ?
O3 C4 . 1.435(5) ?
O4 C7 . 1.430(5) ?
O4 C6 . 1.436(5) ?
O5 C8 . 1.422(5) ?
O5 C9 . 1.422(5) ?
O6 C11 . 1.425(5) ?
O6 C10 . 1.433(5) ?
O1W H2W1 . 0.8619 ?
O1W H1W1 . 0.8533 ?
O2W H2W2 . 0.8494 ?
O2W H1W2 . 0.8491 ?
O9 C19 . 1.244(4) ?
N1 C19 . 1.340(5) ?
N1 H1 . 0.8600 ?
C1 C2 . 1.491(7) ?
C1 H1A . 0.9700 ?
C1 H1B . 0.9700 ?
C2 H2A . 0.9700 ?
C2 H2B . 0.9700 ?
C3 C4 . 1.485(7) ?
C3 H3A . 0.9700 ?
C3 H3B . 0.9700 ?
C4 H4A . 0.9700 ?
C4 H4B . 0.9700 ?
C5 C6 . 1.478(7) ?
C5 H5A . 0.9700 ?
C5 H5B . 0.9700 ?
C6 H6A . 0.9700 ?
C6 H6B . 0.9700 ?
C7 C8 . 1.473(7) ?
C7 H7A . 0.9700 ?
C7 H7B . 0.9700 ?
C8 H8A . 0.9700 ?
C8 H8B . 0.9700 ?
C9 C10 . 1.490(7) ?
C9 H9A . 0.9700 ?
C9 H9B . 0.9700 ?
C10 H10A . 0.9700 ?
C10 H10B . 0.9700 ?
C11 C12 . 1.501(7) ?
C11 H11A . 0.9700 ?
C11 H11B . 0.9700 ?
C12 H12A . 0.9700 ?
C12 H12B . 0.9700 ?
C13 C18 . 1.374(5) ?
C13 C14 . 1.383(6) ?
C14 C15 . 1.383(8) ?
C14 H14 . 0.9300 ?
C15 C16 . 1.371(9) ?
C15 H15 . 0.9300 ?
C16 C17 . 1.382(7) ?
C16 H16 . 0.9300 ?
C17 C18 . 1.392(5) ?
C17 H17 . 0.9300 ?
C18 C19 . 1.503(5) ?

loop_
_geom_hbond_atom_site_label_D
_geom_hbond_atom_site_label_H
_geom_hbond_atom_site_label_A
_geom_hbond_site_symmetry_A
_geom_hbond_distance_DH
_geom_hbond_distance_HA
_geom_hbond_distance_DA
_geom_hbond_angle_DHA
_geom_hbond_publ_flag
O1W H1W1 O8 2_556 0.85 2.05 2.898(7) 170 yes
O2W H1W2 O9 1_556 0.85 2.12 2.822(4) 140 yes
O2W H2W2 O9 2_666 0.85 2.16 2.915(5) 147 yes

loop_
_geom_torsion_atom_site_label_1
_geom_torsion_atom_site_label_2
_geom_torsion_atom_site_label_3
_geom_torsion_atom_site_label_4
_geom_torsion_site_symmetry_1
_geom_torsion_site_symmetry_4
_geom_torsion
_geom_torsion_publ_flag
O2W Ba1 S1 Ba1 . 2_556 -152.35(9) ?
O3 Ba1 S1 Ba1 . 2_556 -130.26(7) ?
O1W Ba1 S1 Ba1 . 2_556 79.28(9) ?
O2 Ba1 S1 Ba1 . 2_556 168.15(7) ?
O5 Ba1 S1 Ba1 . 2_556 -33.22(8) ?
O4 Ba1 S1 Ba1 . 2_556 -74.07(6) ?
O6 Ba1 S1 Ba1 . 2_556 58.26(11) ?
O1 Ba1 S1 Ba1 . 2_556 126.67(7) ?
S1 Ba1 S1 Ba1 2_556 2_556 0.0 ?
O2W Ba1 O1 C12 . . 117.3(3) ?
O3 Ba1 O1 C12 . . 171.8(2) ?
O1W Ba1 O1 C12 . . -65.3(3) ?
O2 Ba1 O1 C12 . . -160.1(3) ?
O5 Ba1 O1 C12 . . 54.4(3) ?
O4 Ba1 O1 C12 . . 111.6(3) ?
O6 Ba1 O1 C12 . . 27.4(2) ?
S1 Ba1 O1 C12 2_556 . -26.1(3) ?
S1 Ba1 O1 C12 . . -110.1(2) ?
O2W Ba1 O1 C1 . . -113.6(3) ?
O3 Ba1 O1 C1 . . -59.1(3) ?
O1W Ba1 O1 C1 . . 63.7(3) ?
O2 Ba1 O1 C1 . . -31.1(3) ?
O5 Ba1 O1 C1 . . -176.6(3) ?
O4 Ba1 O1 C1 . . -119.3(3) ?
O6 Ba1 O1 C1 . . 156.4(3) ?
S1 Ba1 O1 C1 2_556 . 103.0(3) ?
S1 Ba1 O1 C1 . . 18.9(3) ?
O2W Ba1 O2 C2 . . 71.4(3) ?
O3 Ba1 O2 C2 . . 147.8(3) ?
O1W Ba1 O2 C2 . . -71.1(3) ?
O5 Ba1 O2 C2 . . 72.9(3) ?
O4 Ba1 O2 C2 . . 142.5(3) ?
O6 Ba1 O2 C2 . . 5.8(3) ?
O1 Ba1 O2 C2 . . -1.0(3) ?
S1 Ba1 O2 C2 2_556 . -117.2(3) ?
S1 Ba1 O2 C2 . . -135.7(3) ?
O2W Ba1 O2 C3 . . -67.8(3) ?
O3 Ba1 O2 C3 . . 8.6(2) ?
O1W Ba1 O2 C3 . . 149.7(3) ?
O5 Ba1 O2 C3 . . -66.3(3) ?
O4 Ba1 O2 C3 . . 3.3(3) ?
O6 Ba1 O2 C3 . . -133.4(3) ?
O1 Ba1 O2 C3 . . -140.2(3) ?
S1 Ba1 O2 C3 2_556 . 103.6(3) ?
S1 Ba1 O2 C3 . . 85.1(3) ?
O2W Ba1 O3 C5 . . -127.8(3) ?
O1W Ba1 O3 C5 . . 101.5(3) ?
O2 Ba1 O3 C5 . . 152.4(3) ?
O5 Ba1 O3 C5 . . -62.1(3) ?
O4 Ba1 O3 C5 . . -33.2(2) ?
O6 Ba1 O3 C5 . . -121.0(3) ?
O1 Ba1 O3 C5 . . 179.8(2) ?
S1 Ba1 O3 C5 2_556 . 14.9(3) ?
S1 Ba1 O3 C5 . . 68.1(2) ?
O2W Ba1 O3 C4 . . 105.3(3) ?
O1W Ba1 O3 C4 . . -25.5(3) ?
O2 Ba1 O3 C4 . . 25.4(2) ?
O5 Ba1 O3 C4 . . 171.0(2) ?
O4 Ba1 O3 C4 . . -160.2(3) ?
O6 Ba1 O3 C4 . . 112.0(3) ?
O1 Ba1 O3 C4 . . 52.8(3) ?
S1 Ba1 O3 C4 2_556 . -112.1(2) ?
S1 Ba1 O3 C4 . . -58.9(2) ?
O2W Ba1 O4 C7 . . -71.3(3) ?
O3 Ba1 O4 C7 . . -141.0(3) ?
O1W Ba1 O4 C7 . . 109.3(3) ?
O2 Ba1 O4 C7 . . -135.6(3) ?
O5 Ba1 O4 C7 . . 5.7(3) ?
O6 Ba1 O4 C7 . . 0.4(3) ?
O1 Ba1 O4 C7 . . -66.0(3) ?
S1 Ba1 O4 C7 2_556 . 82.3(3) ?
S1 Ba1 O4 C7 . . 150.8(3) ?
O2W Ba1 O4 C6 . . 69.3(3) ?
O3 Ba1 O4 C6 . . -0.4(3) ?
O1W Ba1 O4 C6 . . -110.2(3) ?
O2 Ba1 O4 C6 . . 5.0(3) ?
O5 Ba1 O4 C6 . . 146.3(3) ?
O6 Ba1 O4 C6 . . 141.0(3) ?
O1 Ba1 O4 C6 . . 74.5(3) ?
S1 Ba1 O4 C6 2_556 . -137.1(3) ?
S1 Ba1 O4 C6 . . -68.6(3) ?
O2W Ba1 O5 C8 . . 118.1(3) ?
O3 Ba1 O5 C8 . . 56.4(3) ?
O1W Ba1 O5 C8 . . -107.7(3) ?
O2 Ba1 O5 C8 . . 116.7(3) ?
O4 Ba1 O5 C8 . . 27.2(2) ?
O6 Ba1 O5 C8 . . -158.4(3) ?
O1 Ba1 O5 C8 . . 175.0(2) ?
S1 Ba1 O5 C8 2_556 . -56.9(2) ?
S1 Ba1 O5 C8 . . -24.1(3) ?
O2W Ba1 O5 C9 . . -113.6(3) ?
O3 Ba1 O5 C9 . . -175.2(3) ?
O1W Ba1 O5 C9 . . 20.6(3) ?
O2 Ba1 O5 C9 . . -115.0(3) ?
O4 Ba1 O5 C9 . . 155.6(3) ?
O6 Ba1 O5 C9 . . -30.1(3) ?
O1 Ba1 O5 C9 . . -56.7(3) ?
S1 Ba1 O5 C9 2_556 . 71.4(3) ?
S1 Ba1 O5 C9 . . 104.3(3) ?
O2W Ba1 O6 C11 . . -61.8(3) ?
O3 Ba1 O6 C11 . . -68.3(3) ?
O1W Ba1 O6 C11 . . 78.4(3) ?
O2 Ba1 O6 C11 . . 0.4(3) ?
O5 Ba1 O6 C11 . . -142.4(3) ?
O4 Ba1 O6 C11 . . -137.1(3) ?
O1 Ba1 O6 C11 . . 7.2(2) ?
S1 Ba1 O6 C11 2_556 . 150.0(3) ?
S1 Ba1 O6 C11 . . 97.4(3) ?
O2W Ba1 O6 C10 . . 77.6(3) ?
O3 Ba1 O6 C10 . . 71.1(3) ?
O1W Ba1 O6 C10 . . -142.2(3) ?
O2 Ba1 O6 C10 . . 139.8(3) ?
O5 Ba1 O6 C10 . . -3.0(3) ?
O4 Ba1 O6 C10 . . 2.3(3) ?
O1 Ba1 O6 C10 . . 146.6(3) ?
S1 Ba1 O6 C10 2_556 . -70.6(3) ?
S1 Ba1 O6 C10 . . -123.2(3) ?
O7 S2 N1 C19 . . 116.1(3) ?
O8 S2 N1 C19 . . -114.7(3) ?
C13 S2 N1 C19 . . -0.5(3) ?
C12 O1 C1 C2 . . -169.3(3) yes
Ba1 O1 C1 C2 . . 60.6(3) ?
C3 O2 C2 C1 . . 172.1(3) yes
Ba1 O2 C2 C1 . . 31.2(4) ?
O1 C1 C2 O2 . . -60.5(4) yes
C2 O2 C3 C4 . . 176.6(3) yes
Ba1 O2 C3 C4 . . -40.5(4) ?
C5 O3 C4 C3 . . 177.2(3) yes
Ba1 O3 C4 C3 . . -57.1(4) ?
O2 C3 C4 O3 . . 65.1(4) yes
C4 O3 C5 C6 . . -165.9(3) yes
Ba1 O3 C5 C6 . . 66.7(3) ?
C7 O4 C6 C5 . . 175.7(3) yes
Ba1 O4 C6 C5 . . 32.2(4) ?
O3 C5 C6 O4 . . -65.8(4) yes
C6 O4 C7 C8 . . -178.7(3) yes
Ba1 O4 C7 C8 . . -36.1(4) ?
C9 O5 C8 C7 . . 174.1(3) yes
Ba1 O5 C8 C7 . . -58.0(4) ?
O4 C7 C8 O5 . . 61.2(4) yes
C8 O5 C9 C10 . . -168.9(3) yes
Ba1 O5 C9 C10 . . 61.6(4) ?
C11 O6 C10 C9 . . 176.6(3) yes
Ba1 O6 C10 C9 . . 33.9(4) ?
O5 C9 C10 O6 . . -64.0(5) yes
C10 O6 C11 C12 . . 179.9(3) yes
Ba1 O6 C11 C12 . . -38.3(4) ?
C1 O1 C12 C11 . . 172.7(3) yes
Ba1 O1 C12 C11 . . -58.3(4) ?
O6 C11 C12 O1 . . 63.0(4) yes
O7 S2 C13 C18 . . -117.9(3) ?
O8 S2 C13 C18 . . 114.4(3) ?
N1 S2 C13 C18 . . -1.6(3) ?
O7 S2 C13 C14 . . 61.5(5) ?
O8 S2 C13 C14 . . -66.2(5) ?
N1 S2 C13 C14 . . 177.9(4) ?
C18 C13 C14 C15 . . -1.8(6) ?
S2 C13 C14 C15 . . 178.8(4) ?
C13 C14 C15 C16 . . 0.5(7) ?
C14 C15 C16 C17 . . 0.5(8) ?
C15 C16 C17 C18 . . -0.3(7) ?
C14 C13 C18 C17 . . 2.1(6) ?
S2 C13 C18 C17 . . -178.4(3) ?
C14 C13 C18 C19 . . -176.5(4) ?
S2 C13 C18 C19 . . 3.0(4) ?
C16 C17 C18 C13 . . -1.0(6) ?
C16 C17 C18 C19 . . 177.4(4) ?
S2 N1 C19 O9 . . -175.5(3) ?
S2 N1 C19 C18 . . 2.4(4) ?
C13 C18 C19 O9 . . 174.3(3) ?
C17 C18 C19 O9 . . -4.2(6) ?
C13 C18 C19 N1 . . -3.7(4) ?
C17 C18 C19 N1 . . 177.8(4) ?
